data_7125513
loop_
_publ_author_name
'Neeraj, S.'
'Forster, P. M.'
'Rao, C. N. R.'
'Cheetham, A. K.'

_publ_section_title
;
 A new route for the synthesis of open-framework metal phosphates using
 organophosphates
;
_journal_issue 24
_journal_name_full 'Chemical Communications'
_journal_page_first 2716
_journal_paper_doi 10.1039/b107898b
_journal_year 2001
_chemical_formula_sum 'C5 H21 N3 O16 P4 Zn3'
_chemical_formula_weight 699.24
_space_group_IT_number 2
_space_group_name_Hall '-P 1'
_space_group_name_H-M_alt 'P -1'
_atom_sites_solution_hydrogens geom
_atom_sites_solution_primary direct
_atom_sites_solution_secondary difmap
_audit_creation_method SHELXL-97
_cell_angle_alpha 81.119(15)
_cell_angle_beta 83.643(12)
_cell_angle_gamma 72.647(11)
_cell_formula_units_Z 2
_cell_length_a 8.4408(13)
_cell_length_b 9.2630(16)
_cell_length_c 13.843(2)
_cell_measurement_temperature 293(2)
_cell_volume 1018.3(3)
_computing_structure_refinement 'SHELXL-97 (Sheldrick, 1997)'
_computing_structure_solution 'SHELXS-97 (Sheldrick, 1990)'
_diffrn_ambient_temperature 293(2)
_diffrn_measured_fraction_theta_full 0.875
_diffrn_measured_fraction_theta_max 0.875
_diffrn_measurement_device_type 'Siemen's SMART-CCD'
_diffrn_radiation_monochromator graphite
_diffrn_radiation_source 'fine-focus sealed tube'
_diffrn_radiation_type MoK\a
_diffrn_radiation_wavelength 0.71073
_diffrn_reflns_av_R_equivalents 0.0349
_diffrn_reflns_av_sigmaI/netI 0.0322
_diffrn_reflns_limit_h_max 11
_diffrn_reflns_limit_h_min -11
_diffrn_reflns_limit_k_max 11
_diffrn_reflns_limit_k_min -11
_diffrn_reflns_limit_l_max 8
_diffrn_reflns_limit_l_min -18
_diffrn_reflns_number 6032
_diffrn_reflns_theta_full 28.20
_diffrn_reflns_theta_max 28.20
_diffrn_reflns_theta_min 2.32
_exptl_absorpt_coefficient_mu 3.903
_exptl_crystal_colour Colourless
_exptl_crystal_density_diffrn 2.281
_exptl_crystal_density_method 'not measured'
_exptl_crystal_description Chunky
_exptl_crystal_F_000 700
_exptl_crystal_size_max 0.4mm
_exptl_crystal_size_mid 0.11mm
_exptl_crystal_size_min 0.07mm
_refine_diff_density_max 0.938
_refine_diff_density_min -1.043
_refine_diff_density_rms 0.182
_refine_ls_extinction_method none
_refine_ls_goodness_of_fit_ref 1.059
_refine_ls_hydrogen_treatment mixed
_refine_ls_matrix_type full
_refine_ls_number_parameters 280
_refine_ls_number_reflns 4388
_refine_ls_number_restraints 0
_refine_ls_restrained_S_all 1.059
_refine_ls_R_factor_all 0.0425
_refine_ls_R_factor_gt 0.0371
_refine_ls_shift/su_max 0.001
_refine_ls_shift/su_mean 0.000
_refine_ls_structure_factor_coef Fsqd
_refine_ls_weighting_details 'calc w=1/[\s^2^(Fo^2^)+(0.0826P)^2^+0.1508P] where P=(Fo^2^+2Fc^2^)/3'
_refine_ls_weighting_scheme calc
_refine_ls_wR_factor_gt 0.1060
_refine_ls_wR_factor_ref 0.1131
_reflns_number_gt 3916
_reflns_number_total 4388
_reflns_threshold_expression >2sigma(I)
_cod_data_source_file b107898b.txt
_cod_data_source_block sad_(Compound_I)
_cod_database_code 7125513

loop_
_symmetry_equiv_pos_as_xyz
'x, y, z'
'-x, -y, -z'

loop_
_atom_site_label
_atom_site_type_symbol
_atom_site_fract_x
_atom_site_fract_y
_atom_site_fract_z
_atom_site_U_iso_or_equiv
_atom_site_adp_type
_atom_site_occupancy
_atom_site_symmetry_multiplicity
_atom_site_calc_flag
_atom_site_refinement_flags
Zn1 Zn 0.74556(5) 0.49370(4) 0.47314(3) 0.01510(12) Uani 1 1 d .
Zn2 Zn 0.29371(5) -0.08149(4) 1.01945(3) 0.01698(12) Uani 1 1 d .
Zn3 Zn 0.63753(5) -0.11199(4) 0.62594(3) 0.01453(12) Uani 1 1 d .
P1 P 0.90455(10) 0.56646(9) 0.64875(6) 0.01402(18) Uani 1 1 d .
P2 P 0.58504(11) -0.13549(10) 0.86397(6) 0.01541(19) Uani 1 1 d .
P3 P 0.01682(11) 0.20815(10) 0.92286(7) 0.01768(19) Uani 1 1 d .
P4 P 0.58102(10) 0.21723(9) 0.52006(6) 0.01272(18) Uani 1 1 d .
O1 O 0.8134(4) 0.4767(3) 0.6032(2) 0.0292(6) Uani 1 1 d .
O2 O 0.9079(3) 0.5021(3) 0.3646(2) 0.0274(6) Uani 1 1 d .
O3 O 0.7103(3) 0.2965(3) 0.47005(19) 0.0231(5) Uani 1 1 d .
O4 O 0.5652(3) 0.6700(3) 0.4303(2) 0.0265(6) Uani 1 1 d .
O5 O 0.4722(3) -0.2016(3) 0.93957(19) 0.0236(6) Uani 1 1 d .
O6 O 0.1670(3) 0.0698(3) 0.9235(2) 0.0294(6) Uani 1 1 d .
O7 O 0.4027(3) -0.0182(3) 1.11617(19) 0.0226(5) Uani 1 1 d .
O8 O 0.1399(3) -0.1789(3) 1.10273(19) 0.0239(6) Uani 1 1 d .
O9 O 0.4694(3) -0.1438(3) 0.55782(19) 0.0241(6) Uani 1 1 d .
O10 O 0.8493(3) -0.2638(3) 0.6129(2) 0.0221(5) Uani 1 1 d .
O11 O 0.6651(3) 0.0915(3) 0.60147(18) 0.0185(5) Uani 1 1 d .
O12 O 0.5301(3) -0.1242(3) 0.76071(18) 0.0212(5) Uani 1 1 d .
O13 O 0.8570(3) 0.5436(3) 0.76211(17) 0.0208(5) Uani 1 1 d .
H13A H 0.9281 0.4717 0.7885 0.031 Uiso 1 1 calc R
O14 O 0.7683(3) -0.2469(3) 0.8699(2) 0.0257(6) Uani 1 1 d .
H14A H 0.7829 -0.3106 0.8323 0.039 Uiso 1 1 calc R
O15 O 0.0587(3) 0.3331(3) 0.8488(2) 0.0311(7) Uani 1 1 d .
O16 O -0.0233(4) 0.2604(4) 1.0280(2) 0.0369(7) Uani 1 1 d .
H16A H 0.0639 0.2513 1.0525 0.055 Uiso 1 1 calc R
N2 N 0.7334(5) -0.6430(4) 1.2153(3) 0.0370(9) Uani 1 1 d .
H14 H 0.7501 -0.6562 1.1515 0.044 Uiso 1 1 calc R
H15 H 0.8090 -0.5997 1.2292 0.044 Uiso 1 1 calc R
N1 N 1.0957(4) -1.1637(3) 1.3139(2) 0.0244(7) Uani 1 1 d .
H11 H 1.1007 -1.2518 1.3515 0.037 Uiso 1 1 calc R
H12 H 1.1724 -1.1249 1.3300 0.037 Uiso 1 1 calc R
H13 H 1.1145 -1.1792 1.2513 0.037 Uiso 1 1 calc R
N3 N 0.6093(4) -0.2848(4) 1.2226(2) 0.0253(7) Uani 1 1 d .
H16 H 0.5884 -0.1930 1.1875 0.038 Uiso 1 1 calc R
H17 H 0.7187 -0.3284 1.2213 0.038 Uiso 1 1 calc R
H18 H 0.5691 -0.2753 1.2842 0.038 Uiso 1 1 calc R
C1 C 0.9277(5) -1.0549(5) 1.3289(3) 0.0290(8) Uani 1 1 d .
H1 H 0.9059 -1.0393 1.3974 0.035 Uiso 1 1 calc R
H2 H 0.8438 -1.0968 1.3116 0.035 Uiso 1 1 calc R
C2 C 0.9189(5) -0.9042(4) 1.2659(3) 0.0266(8) Uani 1 1 d .
H3 H 1.0025 -0.8626 1.2841 0.032 Uiso 1 1 calc R
H4 H 0.9437 -0.9212 1.1978 0.032 Uiso 1 1 calc R
C3 C 0.7538(4) -0.7931(4) 1.2768(2) 0.0156(6) Uani 1 1 d .
H5 H 0.7312 -0.7760 1.3450 0.019 Uiso 1 1 calc R
H6 H 0.6710 -0.8376 1.2610 0.019 Uiso 1 1 calc R
C4 C 0.5608(5) -0.5405(4) 1.2349(3) 0.0275(8) Uani 1 1 d .
H7 H 0.5421 -0.5332 1.3047 0.033 Uiso 1 1 calc R
H8 H 0.4810 -0.5872 1.2175 0.033 Uiso 1 1 calc R
C5 C 0.5282(5) -0.3816(5) 1.1802(3) 0.0312(9) Uani 1 1 d .
H9 H 0.5692 -0.3882 1.1122 0.037 Uiso 1 1 calc R
H10 H 0.4091 -0.3334 1.1815 0.037 Uiso 1 1 calc R

loop_
_atom_site_aniso_label
_atom_site_aniso_U_11
_atom_site_aniso_U_22
_atom_site_aniso_U_33
_atom_site_aniso_U_23
_atom_site_aniso_U_13
_atom_site_aniso_U_12
Zn1 0.0151(2) 0.0136(2) 0.0163(2) 0.00065(15) -0.00148(15) -0.00472(15)
Zn2 0.0165(2) 0.0179(2) 0.0161(2) 0.00061(15) -0.00165(15) -0.00539(16)
Zn3 0.0164(2) 0.0126(2) 0.0152(2) 0.00068(14) -0.00266(15) -0.00576(15)
P1 0.0143(4) 0.0123(4) 0.0138(4) 0.0005(3) -0.0005(3) -0.0025(3)
P2 0.0164(4) 0.0166(4) 0.0132(4) -0.0022(3) -0.0005(3) -0.0048(3)
P3 0.0155(4) 0.0200(4) 0.0159(4) 0.0043(3) -0.0014(3) -0.0058(3)
P4 0.0141(4) 0.0106(4) 0.0133(4) 0.0015(3) -0.0025(3) -0.0043(3)
O1 0.0454(17) 0.0265(14) 0.0209(14) 0.0028(11) -0.0103(12) -0.0180(13)
O2 0.0176(12) 0.0284(14) 0.0260(14) 0.0063(11) 0.0052(11) 0.0017(11)
O3 0.0279(13) 0.0214(13) 0.0243(13) -0.0018(10) 0.0028(11) -0.0160(11)
O4 0.0225(13) 0.0240(13) 0.0231(14) -0.0007(11) 0.0002(11) 0.0062(11)
O5 0.0270(13) 0.0218(13) 0.0197(13) -0.0010(10) 0.0078(11) -0.0077(11)
O6 0.0264(14) 0.0257(14) 0.0294(15) 0.0059(11) -0.0088(12) 0.0005(11)
O7 0.0279(13) 0.0169(12) 0.0260(14) -0.0045(10) -0.0081(11) -0.0077(10)
O8 0.0208(12) 0.0327(14) 0.0195(13) 0.0051(11) -0.0024(10) -0.0137(11)
O9 0.0304(14) 0.0271(14) 0.0198(13) -0.0017(10) -0.0081(11) -0.0141(11)
O10 0.0193(12) 0.0139(11) 0.0278(14) 0.0026(10) 0.0013(10) -0.0007(10)
O11 0.0219(12) 0.0136(11) 0.0206(12) 0.0053(9) -0.0090(10) -0.0072(9)
O12 0.0223(12) 0.0314(14) 0.0127(12) -0.0022(10) 0.0000(10) -0.0128(11)
O13 0.0221(12) 0.0199(12) 0.0141(12) 0.0004(9) -0.0003(10) 0.0018(10)
O14 0.0192(12) 0.0281(14) 0.0283(14) -0.0135(11) -0.0046(11) 0.0014(11)
O15 0.0199(13) 0.0276(14) 0.0406(17) 0.0181(13) -0.0033(12) -0.0096(11)
O16 0.0257(14) 0.062(2) 0.0266(16) -0.0164(14) -0.0015(12) -0.0128(14)
N2 0.037(2) 0.035(2) 0.039(2) -0.0050(16) 0.0021(17) -0.0113(16)
N1 0.0301(17) 0.0192(15) 0.0253(16) 0.0037(12) -0.0120(14) -0.0090(13)
N3 0.0248(16) 0.0212(15) 0.0261(17) 0.0014(13) 0.0015(13) -0.0042(13)
C1 0.0269(19) 0.0255(19) 0.033(2) 0.0026(16) -0.0002(17) -0.0092(16)
C2 0.0238(18) 0.0222(18) 0.031(2) -0.0010(15) 0.0034(16) -0.0063(15)
C3 0.0136(15) 0.0171(16) 0.0140(16) 0.0023(12) 0.0029(12) -0.0047(12)
C4 0.0238(19) 0.0253(19) 0.032(2) -0.0008(16) -0.0015(16) -0.0073(15)
C5 0.026(2) 0.032(2) 0.035(2) 0.0010(17) -0.0082(17) -0.0075(17)

loop_
_atom_type_symbol
_atom_type_description
_atom_type_scat_dispersion_real
_atom_type_scat_dispersion_imag
_atom_type_scat_source
C C 0.0033 0.0016 'International Tables Vol C Tables 4.2.6.8 and 6.1.1.4'
H H 0.0000 0.0000 'International Tables Vol C Tables 4.2.6.8 and 6.1.1.4'
N N 0.0061 0.0033 'International Tables Vol C Tables 4.2.6.8 and 6.1.1.4'
O O 0.0106 0.0060 'International Tables Vol C Tables 4.2.6.8 and 6.1.1.4'
P P 0.1023 0.0942 'International Tables Vol C Tables 4.2.6.8 and 6.1.1.4'
Zn Zn 0.2839 1.4301 'International Tables Vol C Tables 4.2.6.8 and 6.1.1.4'

loop_
_geom_angle_atom_site_label_1
_geom_angle_atom_site_label_2
_geom_angle_atom_site_label_3
_geom_angle
_geom_angle_site_symmetry_1
_geom_angle_site_symmetry_3
O1 Zn1 O2 118.22(13) . .
O1 Zn1 O4 117.55(13) . .
O2 Zn1 O4 100.16(11) . .
O1 Zn1 O3 102.79(11) . .
O2 Zn1 O3 101.92(12) . .
O4 Zn1 O3 115.75(12) . .
O6 Zn2 O5 102.69(12) . .
O6 Zn2 O7 119.71(12) . .
O5 Zn2 O7 105.46(12) . .
O6 Zn2 O8 108.00(12) . .
O5 Zn2 O8 119.83(12) . .
O7 Zn2 O8 102.18(11) . .
O9 Zn3 O10 113.46(12) . .
O9 Zn3 O11 115.92(11) . .
O10 Zn3 O11 110.60(11) . .
O9 Zn3 O12 98.81(11) . .
O10 Zn3 O12 113.00(11) . .
O11 Zn3 O12 104.15(11) . .
O10 P1 O2 112.58(15) 1_565 2_766
O10 P1 O1 112.72(16) 1_565 .
O2 P1 O1 110.91(17) 2_766 .
O10 P1 O13 108.16(15) 1_565 .
O2 P1 O13 106.51(14) 2_766 .
O1 P1 O13 105.48(15) . .
O5 P2 O7 113.36(15) . 2_657
O5 P2 O12 110.52(15) . .
O7 P2 O12 110.70(15) 2_657 .
O5 P2 O14 108.11(15) . .
O7 P2 O14 105.31(15) 2_657 .
O12 P2 O14 108.57(15) . .
O6 P3 O8 113.47(17) . 2_557
O6 P3 O15 107.26(17) . .
O8 P3 O15 109.96(15) 2_557 .
O6 P3 O16 109.86(17) . .
O8 P3 O16 105.81(16) 2_557 .
O15 P3 O16 110.50(19) . .
O9 P4 O4 113.82(16) 2_656 2_666
O9 P4 O3 106.90(15) 2_656 .
O4 P4 O3 110.92(15) 2_666 .
O9 P4 O11 109.43(14) 2_656 .
O4 P4 O11 107.35(15) 2_666 .
O3 P4 O11 108.31(14) . .
P1 O1 Zn1 131.96(17) . .
P1 O2 Zn1 133.79(17) 2_766 .
P4 O3 Zn1 134.31(17) . .
P4 O4 Zn1 136.20(17) 2_666 .
P2 O5 Zn2 124.26(16) . .
P3 O6 Zn2 137.56(19) . .
P2 O7 Zn2 133.93(16) 2_657 .
P3 O8 Zn2 129.51(16) 2_557 .
P4 O9 Zn3 150.19(19) 2_656 .
P1 O10 Zn3 131.64(16) 1_545 .
P4 O11 Zn3 124.38(14) . .
P2 O12 Zn3 135.57(16) . .
P1 O13 H13A 109.5 . .
P2 O14 H14A 109.5 . .
P3 O16 H16A 109.5 . .
C3 N2 C4 109.6(3) . .
C3 N2 H14 109.7 . .
C4 N2 H14 109.7 . .
C3 N2 H15 109.7 . .
C4 N2 H15 109.7 . .
H14 N2 H15 108.2 . .
C1 N1 H11 109.5 . .
C1 N1 H12 109.5 . .
H11 N1 H12 109.5 . .
C1 N1 H13 109.5 . .
H11 N1 H13 109.5 . .
H12 N1 H13 109.5 . .
C5 N3 H16 109.5 . .
C5 N3 H17 109.5 . .
H16 N3 H17 109.5 . .
C5 N3 H18 109.5 . .
H16 N3 H18 109.5 . .
H17 N3 H18 109.5 . .
N1 C1 C2 109.8(3) . .
N1 C1 H1 109.7 . .
C2 C1 H1 109.7 . .
N1 C1 H2 109.7 . .
C2 C1 H2 109.7 . .
H1 C1 H2 108.2 . .
C3 C2 C1 111.9(3) . .
C3 C2 H3 109.2 . .
C1 C2 H3 109.2 . .
C3 C2 H4 109.2 . .
C1 C2 H4 109.2 . .
H3 C2 H4 107.9 . .
C2 C3 N2 115.3(3) . .
C2 C3 H5 108.4 . .
N2 C3 H5 108.4 . .
C2 C3 H6 108.4 . .
N2 C3 H6 108.4 . .
H5 C3 H6 107.5 . .
N2 C4 C5 114.4(3) . .
N2 C4 H7 108.7 . .
C5 C4 H7 108.7 . .
N2 C4 H8 108.7 . .
C5 C4 H8 108.7 . .
H7 C4 H8 107.6 . .
N3 C5 C4 112.6(3) . .
N3 C5 H9 109.1 . .
C4 C5 H9 109.1 . .
N3 C5 H10 109.1 . .
C4 C5 H10 109.1 . .
H9 C5 H10 107.8 . .

loop_
_geom_bond_atom_site_label_1
_geom_bond_atom_site_label_2
_geom_bond_distance
_geom_bond_site_symmetry_2
Zn1 O1 1.919(3) .
Zn1 O2 1.926(3) .
Zn1 O4 1.938(3) .
Zn1 O3 1.944(2) .
Zn2 O6 1.928(3) .
Zn2 O5 1.934(3) .
Zn2 O7 1.954(3) .
Zn2 O8 1.969(2) .
Zn3 O9 1.903(3) .
Zn3 O10 1.927(2) .
Zn3 O11 1.942(2) .
Zn3 O12 1.984(2) .
P1 O10 1.520(2) 1_565
P1 O2 1.522(3) 2_766
P1 O1 1.527(3) .
P1 O13 1.574(2) .
P2 O5 1.519(3) .
P2 O7 1.526(3) 2_657
P2 O12 1.530(3) .
P2 O14 1.586(3) .
P3 O6 1.509(3) .
P3 O8 1.515(3) 2_557
P3 O15 1.521(3) .
P3 O16 1.574(3) .
P4 O9 1.518(3) 2_656
P4 O4 1.534(3) 2_666
P4 O3 1.537(3) .
P4 O11 1.552(2) .
O2 P1 1.522(3) 2_766
O4 P4 1.534(3) 2_666
O7 P2 1.526(3) 2_657
O8 P3 1.515(3) 2_557
O9 P4 1.518(3) 2_656
O10 P1 1.520(2) 1_545
O13 H13A 0.8200 .
O14 H14A 0.8200 .
O16 H16A 0.8200 .
N2 C3 1.488(5) .
N2 C4 1.505(5) .
N2 H14 0.9000 .
N2 H15 0.9000 .
N1 C1 1.488(5) .
N1 H11 0.8900 .
N1 H12 0.8900 .
N1 H13 0.8900 .
N3 C5 1.496(5) .
N3 H16 0.8900 .
N3 H17 0.8900 .
N3 H18 0.8900 .
C1 C2 1.514(5) .
C1 H1 0.9700 .
C1 H2 0.9700 .
C2 C3 1.473(5) .
C2 H3 0.9700 .
C2 H4 0.9700 .
C3 H5 0.9700 .
C3 H6 0.9700 .
C4 C5 1.509(5) .
C4 H7 0.9700 .
C4 H8 0.9700 .
C5 H9 0.9700 .
C5 H10 0.9700 .
